data_1520800
loop_
_publ_author_name
'Ayyappan, S.'
'Stock, N.'
'Chang, J.-S.'
'Hatfield, R.'
'Cheetham, A.K.'
'Rao, C.N.R.'

_publ_section_title
;
 Synthesis, characterization and acid-base catalytic properties of
 ammonium-containing tin(II) phopshates: (N H4) (Sn4 P3 O12) and (N H4)
 (Sn P O4)
;
_journal_name_full 'International Journal of Inorganic Materials'
_journal_page_first 21
_journal_page_last 27
_journal_volume 2
_journal_year 2000
_chemical_formula_sum 'H4 N O12 P3 Sn4'
_chemical_name_systematic '(N H4) (Sn4 P3 O12)'
_space_group_IT_number 173
_symmetry_space_group_name_Hall 'P 6c'
_symmetry_space_group_name_H-M 'P 63'
_cell_angle_alpha 90
_cell_angle_beta 90
_cell_angle_gamma 120
_cell_formula_units_Z 2
_cell_length_a 9.6975
_cell_length_b 9.6975
_cell_length_c 8.0938
_cell_volume 659.178
_citation_journal_id_ASTM IJIMCR
_cod_data_source_file Ayyappan_IJIMCR_2000_1685.cif
_cod_data_source_block H4N1O12P3Sn4
_cod_original_formula_sum 'H4 N1 O12 P3 Sn4'
_cod_database_code 1520800

loop_
_symmetry_equiv_pos_as_xyz
x,y,z
x-y,x,z+1/2
-y,x-y,z
-x,-y,z+1/2
-x+y,-x,z
y,-x+y,z+1/2

loop_
_atom_site_label
_atom_site_type_symbol
_atom_site_fract_x
_atom_site_fract_y
_atom_site_fract_z
_atom_site_occupancy
_atom_site_U_iso_or_equiv
Sn2 Sn+2 0.3333 0.6667 0.74051 1 0.0
P1 P+5 0.26065 0.91974 0.96083 1 0.0
O3 O-2 0.779 0.7229 0.8516 1 0.0
O4 O-2 0.3646 0.8552 0.8934 1 0.0
O1 O-2 0.0857 0.7901 0.9681 1 0.0
Sn1 Sn+2 0.89347 0.5851 0.87085 1 0.0
O2 O-2 0.9904 0.6703 0.6345 1 0.0
N1 N-3 0 0 0.1712 1 0.0
